data_7246549
loop_
_publ_author_name
'M\"uller, Carsten'
'Schu, Justin'
'Morgenstern, Bernd'
'Zimmer, Michael'
'Schmidtmann, Marc'
'Sch\"afer, Andr\'e'

_publ_section_title
;
 Phosphanyl-substituted tin half-sandwich complexes
;
_journal_issue 15
_journal_name_full 'RSC Advances'
_journal_page_first 10249
_journal_page_last 10253
_journal_paper_doi 10.1039/D3RA01384G
_journal_volume 13
_journal_year 2023
_chemical_formula_moiety 'C22 H36 Cl2 P2 Sn2'
_chemical_formula_sum 'C22 H36 Cl2 P2 Sn2'
_chemical_formula_weight 670.73
_chemical_properties_physical Air-sensitive,Moisture-sensitive
_space_group_crystal_system monoclinic
_space_group_IT_number 14
_space_group_name_Hall '-P 2ybc'
_space_group_name_H-M_alt 'P 1 21/c 1'
_atom_sites_solution_hydrogens difmap
_atom_sites_solution_primary direct
_atom_sites_solution_secondary difmap
_audit_creation_method SHELXL-2018/3
_audit_update_record
;
2023-02-15 deposited with the CCDC.	2023-03-22 downloaded from the CCDC.
;
_cell_angle_alpha 90
_cell_angle_beta 108.184(3)
_cell_angle_gamma 90
_cell_formula_units_Z 2
_cell_length_a 8.1679(7)
_cell_length_b 14.8501(12)
_cell_length_c 11.1754(11)
_cell_measurement_reflns_used 9930
_cell_measurement_temperature 152(2)
_cell_measurement_theta_max 27.39
_cell_measurement_theta_min 2.36
_cell_volume 1287.8(2)
_computing_cell_refinement 'Bruker SAINT'
_computing_data_collection 'Bruker APEX2'
_computing_data_reduction 'Bruker SAINT'
_computing_molecular_graphics 'Bruker SHELXTL'
_computing_publication_material 'Bruker SHELXTL'
_computing_structure_refinement
;
SHELXL-2018/3 (Sheldrick, 2018),                                              
SHELXLe Rev 1000 (Huebschle et al., 2011)
;
_computing_structure_solution 'SHELXS-97 (Sheldrick 2008)'
_diffrn_ambient_temperature 152(2)
_diffrn_measured_fraction_theta_full 0.989
_diffrn_measured_fraction_theta_max 0.986
_diffrn_measurement_device_type 'Bruker APEX-II CCD'
_diffrn_measurement_method '\f and \w scans'
_diffrn_radiation_type MoK\a
_diffrn_radiation_wavelength 0.71073
_diffrn_reflns_av_R_equivalents 0.0288
_diffrn_reflns_av_unetI/netI 0.0228
_diffrn_reflns_Laue_measured_fraction_full 0.989
_diffrn_reflns_Laue_measured_fraction_max 0.986
_diffrn_reflns_limit_h_max 9
_diffrn_reflns_limit_h_min -10
_diffrn_reflns_limit_k_max 17
_diffrn_reflns_limit_k_min -19
_diffrn_reflns_limit_l_max 14
_diffrn_reflns_limit_l_min -14
_diffrn_reflns_number 17249
_diffrn_reflns_point_group_measured_fraction_full 0.989
_diffrn_reflns_point_group_measured_fraction_max 0.986
_diffrn_reflns_theta_full 25.242
_diffrn_reflns_theta_max 27.400
_diffrn_reflns_theta_min 2.358
_diffrn_source 'sealed tube'
_exptl_absorpt_coefficient_mu 2.279
_exptl_absorpt_correction_T_max 0.7455
_exptl_absorpt_correction_T_min 0.6442
_exptl_absorpt_correction_type multi-scan
_exptl_absorpt_process_details
;
 SADABS 2016/2: Krause, L., Herbst-Irmer, R., Sheldrick G.M. & Stalke D.,
 J. Appl. Cryst. 48 (2015) 3-10
;
_exptl_crystal_colour orange
_exptl_crystal_density_diffrn 1.730
_exptl_crystal_density_meas ?
_exptl_crystal_description block
_exptl_crystal_F_000 664
_exptl_crystal_size_max 0.341
_exptl_crystal_size_mid 0.242
_exptl_crystal_size_min 0.168
_refine_diff_density_max 1.311
_refine_diff_density_min -0.608
_refine_diff_density_rms 0.115
_refine_ls_extinction_method none
_refine_ls_goodness_of_fit_ref 1.331
_refine_ls_hydrogen_treatment refall
_refine_ls_matrix_type full
_refine_ls_number_parameters 199
_refine_ls_number_reflns 2893
_refine_ls_number_restraints 0
_refine_ls_restrained_S_all 1.331
_refine_ls_R_factor_all 0.0421
_refine_ls_R_factor_gt 0.0351
_refine_ls_shift/su_max 0.001
_refine_ls_shift/su_mean 0.000
_refine_ls_structure_factor_coef Fsqd
_refine_ls_weighting_details 'w=1/[\s^2^(Fo^2^)+(0.0091P)^2^+4.8238P] where P=(Fo^2^+2Fc^2^)/3'
_refine_ls_weighting_scheme calc
_refine_ls_wR_factor_gt 0.0739
_refine_ls_wR_factor_ref 0.0759
_reflns_Friedel_coverage 0.000
_reflns_number_gt 2561
_reflns_number_total 2893
_reflns_threshold_expression 'I > 2\s(I)'
_cod_data_source_file d3ra01384g2.cif
_cod_data_source_block sh4000
_cod_depositor_comments
;
The following automatic conversions were performed:

data item '_exptl_crystal_density_meas' value 'not measured' was
changed to '?' -- the value is perceived as not measured.

Automatic conversion script
Id: cif_fix_values 7556 2019-12-06 15:28:31Z antanas 
;
_cod_original_sg_symbol_H-M 'P 21/c'
_cod_database_code 7246549
_shelx_shelxl_version_number 2018/3
_shelx_space_group_comment
;
The symmetry employed for this shelxl refinement is uniquely defined
by the following loop, which should always be used as a source of
symmetry information in preference to the above space-group names.
They are only intended as comments.
;
_shelx_estimated_absorpt_t_min 0.510
_shelx_estimated_absorpt_t_max 0.701

loop_
_space_group_symop_operation_xyz
'x, y, z'
'-x, y+1/2, -z+1/2'
'-x, -y, -z'
'x, -y-1/2, z-1/2'

loop_
_atom_site_label
_atom_site_type_symbol
_atom_site_fract_x
_atom_site_fract_y
_atom_site_fract_z
_atom_site_U_iso_or_equiv
_atom_site_adp_type
_atom_site_occupancy
_atom_site_site_symmetry_order
_atom_site_calc_flag
_atom_site_refinement_flags_posn
_atom_site_refinement_flags_adp
_atom_site_refinement_flags_occupancy
_atom_site_disorder_assembly
_atom_site_disorder_group
Sn Sn 0.82146(4) 0.52053(2) 0.57958(3) 0.02191(9) Uani 1 1 d . . . . .
P P 0.35358(13) 0.53180(7) 0.25355(9) 0.0170(2) Uani 1 1 d . . . . .
Cl Cl 1.04185(15) 0.57930(9) 0.76962(11) 0.0374(3) Uani 1 1 d . . . . .
C1 C 0.5393(5) 0.5930(3) 0.3454(4) 0.0175(8) Uani 1 1 d . . . . .
C2 C 0.6893(6) 0.6195(3) 0.3170(4) 0.0225(9) Uani 1 1 d . . . . .
C3 C 0.7954(6) 0.6678(3) 0.4175(4) 0.0255(9) Uani 1 1 d . . . . .
C4 C 0.7151(6) 0.6714(3) 0.5130(4) 0.0244(9) Uani 1 1 d . . . . .
C5 C 0.5553(5) 0.6262(3) 0.4664(4) 0.0200(9) Uani 1 1 d . . . . .
C6 C 0.2154(6) 0.6144(3) 0.1438(4) 0.0219(9) Uani 1 1 d . . . . .
C7 C 0.1324(7) 0.6775(4) 0.2151(5) 0.0325(11) Uani 1 1 d . . . . .
C8 C 0.3105(8) 0.6661(3) 0.0675(5) 0.0315(11) Uani 1 1 d . . . . .
C9 C 0.4276(6) 0.4526(3) 0.1538(4) 0.0212(9) Uani 1 1 d . . . . .
C10 C 0.2788(7) 0.4197(3) 0.0427(4) 0.0281(10) Uani 1 1 d . . . . .
C11 C 0.5200(7) 0.3726(4) 0.2314(5) 0.0297(10) Uani 1 1 d . . . . .
H1 H 0.713(6) 0.606(3) 0.244(4) 0.017(11) Uiso 1 1 d . . . . .
H2 H 0.901(7) 0.692(3) 0.413(5) 0.035(14) Uiso 1 1 d . . . . .
H3 H 0.760(6) 0.702(3) 0.580(5) 0.025(13) Uiso 1 1 d . . . . .
H4 H 0.484(6) 0.621(3) 0.506(4) 0.019(12) Uiso 1 1 d . . . . .
H5 H 0.126(6) 0.579(3) 0.088(4) 0.020(12) Uiso 1 1 d . . . . .
H6 H 0.060(6) 0.649(3) 0.249(4) 0.010(11) Uiso 1 1 d . . . . .
H7 H 0.073(8) 0.720(4) 0.170(6) 0.049(18) Uiso 1 1 d . . . . .
H8 H 0.215(8) 0.710(4) 0.274(6) 0.046(17) Uiso 1 1 d . . . . .
H9 H 0.391(7) 0.702(4) 0.115(5) 0.032(14) Uiso 1 1 d . . . . .
H10 H 0.222(7) 0.705(4) 0.011(5) 0.038(15) Uiso 1 1 d . . . . .
H11 H 0.358(6) 0.626(3) 0.026(5) 0.024(13) Uiso 1 1 d . . . . .
H12 H 0.502(6) 0.483(3) 0.126(4) 0.020(12) Uiso 1 1 d . . . . .
H13 H 0.191(6) 0.396(3) 0.069(4) 0.023(13) Uiso 1 1 d . . . . .
H14 H 0.315(6) 0.377(3) -0.006(5) 0.025(13) Uiso 1 1 d . . . . .
H15 H 0.226(8) 0.468(4) -0.013(6) 0.053(18) Uiso 1 1 d . . . . .
H16 H 0.555(7) 0.337(4) 0.177(5) 0.034(14) Uiso 1 1 d . . . . .
H17 H 0.600(7) 0.391(3) 0.289(5) 0.023(13) Uiso 1 1 d . . . . .
H18 H 0.445(7) 0.340(4) 0.267(5) 0.041(16) Uiso 1 1 d . . . . .

loop_
_atom_site_aniso_label
_atom_site_aniso_U_11
_atom_site_aniso_U_22
_atom_site_aniso_U_33
_atom_site_aniso_U_23
_atom_site_aniso_U_13
_atom_site_aniso_U_12
Sn 0.01887(14) 0.02444(16) 0.02133(15) 0.00109(12) 0.00470(11) -0.00028(12)
P 0.0151(5) 0.0190(5) 0.0151(5) 0.0001(4) 0.0022(4) -0.0002(4)
Cl 0.0266(6) 0.0471(7) 0.0289(6) 0.0045(5) -0.0053(5) -0.0112(5)
C1 0.0136(18) 0.022(2) 0.0128(18) 0.0018(15) -0.0013(15) -0.0015(16)
C2 0.021(2) 0.028(2) 0.016(2) 0.0029(17) 0.0037(17) -0.0011(17)
C3 0.022(2) 0.027(2) 0.025(2) 0.0041(18) 0.0036(18) -0.0062(18)
C4 0.022(2) 0.025(2) 0.021(2) -0.0040(17) -0.0009(18) -0.0039(18)
C5 0.017(2) 0.025(2) 0.018(2) 0.0039(16) 0.0048(17) -0.0001(16)
C6 0.020(2) 0.022(2) 0.019(2) 0.0014(16) -0.0006(17) 0.0000(17)
C7 0.032(3) 0.029(3) 0.036(3) 0.006(2) 0.011(2) 0.009(2)
C8 0.041(3) 0.027(2) 0.024(2) 0.004(2) 0.006(2) 0.002(2)
C9 0.022(2) 0.024(2) 0.018(2) 0.0001(16) 0.0064(17) -0.0017(17)
C10 0.030(3) 0.030(3) 0.021(2) -0.0083(19) 0.003(2) -0.001(2)
C11 0.030(3) 0.033(3) 0.026(2) -0.002(2) 0.008(2) 0.009(2)

loop_
_atom_type_symbol
_atom_type_description
_atom_type_scat_dispersion_real
_atom_type_scat_dispersion_imag
_atom_type_scat_source
C C 0.0033 0.0016 'International Tables Vol C Tables 4.2.6.8 and 6.1.1.4'
H H 0.0000 0.0000 'International Tables Vol C Tables 4.2.6.8 and 6.1.1.4'
Cl Cl 0.1484 0.1585 'International Tables Vol C Tables 4.2.6.8 and 6.1.1.4'
P P 0.1023 0.0942 'International Tables Vol C Tables 4.2.6.8 and 6.1.1.4'
Sn Sn -0.6537 1.4246 'International Tables Vol C Tables 4.2.6.8 and 6.1.1.4'

loop_
_geom_angle_atom_site_label_1
_geom_angle_atom_site_label_2
_geom_angle_atom_site_label_3
_geom_angle
_geom_angle_site_symmetry_1
_geom_angle_site_symmetry_3
_geom_angle_publ_flag
C4 Sn Cl 91.86(11) . . ?
C4 Sn C5 31.86(13) . . ?
Cl Sn C5 117.89(10) . . ?
C4 Sn P 104.62(12) . 3_666 ?
Cl Sn P 84.94(4) . 3_666 ?
C5 Sn P 88.22(10) . 3_666 ?
C1 P C9 106.9(2) . . ?
C1 P C6 106.01(19) . . ?
C9 P C6 105.62(19) . . ?
C1 P Sn 106.07(14) . 3_666 ?
C9 P Sn 123.93(15) . 3_666 ?
C6 P Sn 107.11(15) . 3_666 ?
C5 C1 C2 106.9(4) . . ?
C5 C1 P 122.5(3) . . ?
C2 C1 P 130.6(3) . . ?
C3 C2 C1 109.2(4) . . ?
C3 C2 H1 126(3) . . ?
C1 C2 H1 125(3) . . ?
C2 C3 C4 108.1(4) . . ?
C2 C3 H2 120(3) . . ?
C4 C3 H2 132(3) . . ?
C5 C4 C3 107.2(4) . . ?
C5 C4 Sn 82.9(3) . . ?
C3 C4 Sn 89.4(3) . . ?
C5 C4 H3 132(3) . . ?
C3 C4 H3 121(3) . . ?
Sn C4 H3 102(3) . . ?
C1 C5 C4 108.6(4) . . ?
C1 C5 Sn 93.9(3) . . ?
C4 C5 Sn 65.3(2) . . ?
C1 C5 H4 128(3) . . ?
C4 C5 H4 124(3) . . ?
Sn C5 H4 107(3) . . ?
C7 C6 C8 111.8(4) . . ?
C7 C6 P 109.9(3) . . ?
C8 C6 P 113.1(3) . . ?
C7 C6 H5 108(3) . . ?
C8 C6 H5 109(3) . . ?
P C6 H5 105(3) . . ?
C6 C7 H6 113(3) . . ?
C6 C7 H7 114(4) . . ?
H6 C7 H7 106(5) . . ?
C6 C7 H8 110(4) . . ?
H6 C7 H8 112(5) . . ?
H7 C7 H8 101(5) . . ?
C6 C8 H9 112(3) . . ?
C6 C8 H10 105(3) . . ?
H9 C8 H10 107(4) . . ?
C6 C8 H11 109(3) . . ?
H9 C8 H11 110(5) . . ?
H10 C8 H11 113(4) . . ?
C10 C9 C11 110.0(4) . . ?
C10 C9 P 111.6(3) . . ?
C11 C9 P 110.5(3) . . ?
C10 C9 H12 110(3) . . ?
C11 C9 H12 109(3) . . ?
P C9 H12 106(3) . . ?
C9 C10 H13 112(3) . . ?
C9 C10 H14 112(3) . . ?
H13 C10 H14 110(4) . . ?
C9 C10 H15 111(4) . . ?
H13 C10 H15 105(5) . . ?
H14 C10 H15 107(4) . . ?
C9 C11 H16 106(3) . . ?
C9 C11 H17 109(4) . . ?
H16 C11 H17 112(5) . . ?
C9 C11 H18 111(3) . . ?
H16 C11 H18 111(5) . . ?
H17 C11 H18 108(5) . . ?

loop_
_geom_bond_atom_site_label_1
_geom_bond_atom_site_label_2
_geom_bond_distance
_geom_bond_site_symmetry_2
_geom_bond_publ_flag
Sn C4 2.434(5) . ?
Sn Cl 2.4752(11) . ?
Sn C5 2.659(4) . ?
Sn P 2.7910(11) 3_666 ?
P C1 1.791(4) . ?
P C9 1.847(4) . ?
P C6 1.850(4) . ?
C1 C5 1.406(6) . ?
C1 C2 1.414(6) . ?
C2 C3 1.386(6) . ?
C2 H1 0.92(5) . ?
C3 C4 1.417(7) . ?
C3 H2 0.95(5) . ?
C4 C5 1.415(6) . ?
C4 H3 0.85(5) . ?
C5 H4 0.84(5) . ?
C6 C7 1.520(7) . ?
C6 C8 1.527(7) . ?
C6 H5 0.96(5) . ?
C7 H6 0.91(5) . ?
C7 H7 0.86(6) . ?
C7 H8 0.91(6) . ?
C8 H9 0.88(5) . ?
C8 H10 0.98(6) . ?
C8 H11 0.91(5) . ?
C9 C10 1.522(6) . ?
C9 C11 1.524(6) . ?
C9 H12 0.89(5) . ?
C10 H13 0.93(5) . ?
C10 H14 0.94(5) . ?
C10 H15 0.96(6) . ?
C11 H16 0.92(6) . ?
C11 H17 0.81(5) . ?
C11 H18 0.96(6) . ?
